data_1550587
loop_
_publ_author_name
'El-Hiti, Gamal A.'
'Abdel-Wahab, Bakr F.'
'Alqahtani, Alaa'
'Hegazy, Amany S.'
'Kariuki, Benson M.'

_publ_section_title
;
 3-{2-[3-(4-Chlorophenyl)-5-(4-fluorophenyl)-4,5-dihydro-1<i>H</i>-pyrazol-1-yl]thiazol-4-yl}-3,8a-dihydro-2<i>H</i>-chromen-2-one
;
_journal_coeditor_code HB4283
_journal_issue 2
_journal_name_full IUCrData
_journal_page_first x190170
_journal_paper_doi 10.1107/S2414314619001706
_journal_volume 4
_journal_year 2019
_chemical_formula_iupac 'C27 H17 Cl F N3 O2 S'
_chemical_formula_moiety 'C27 H17 Cl F N3 O2 S'
_chemical_formula_sum 'C27 H17 Cl F N3 O2 S'
_chemical_formula_weight 501.95
_chemical_name_systematic
3-{2-[3-(4-Chlorophenyl)-5-(4-fluorophenyl)-4,5-dihydro-1<i>H</i>-pyrazol-1-yl]thiazol-4-yl}-3,8a-dihydro-2<i>H</i>-chromen-2-one
_space_group_crystal_system orthorhombic
_space_group_IT_number 61
_space_group_name_Hall '-P 2ac 2ab'
_space_group_name_H-M_alt 'P b c a'
_symmetry_space_group_name_Hall '-P 2ac 2ab'
_symmetry_space_group_name_H-M 'P b c a'
_atom_sites_solution_hydrogens geom
_atom_sites_solution_primary direct
_audit_creation_method SHELXL-2018/1
_cell_angle_alpha 90
_cell_angle_beta 90
_cell_angle_gamma 90
_cell_formula_units_Z 8
_cell_length_a 7.9243(5)
_cell_length_b 23.7112(9)
_cell_length_c 24.9270(15)
_cell_measurement_reflns_used 3797
_cell_measurement_temperature 296(2)
_cell_measurement_theta_max 25.7810
_cell_measurement_theta_min 3.9690
_cell_volume 4683.7(4)
_computing_cell_refinement
;
CrysAlis PRO (Rigaku OD, 2015)
;
_computing_data_collection
;
CrysAlis PRO (Rigaku OD, 2015)
;
_computing_data_reduction
;
CrysAlis PRO (Rigaku OD, 2015)
;
_computing_molecular_graphics
;
ORTEP-3 for Windows and WinGX (Farrugia, 2012)
;
_computing_publication_material
;
<i>CHEMDRAW Ultra</i> (Cambridge Soft, 2001)
;
_computing_structure_refinement
;
SHELXL2018 (Sheldrick, 2015)
;
_computing_structure_solution
;
SHELXS (Sheldrick, 2008)
;
_diffrn_ambient_temperature 296(2)
_diffrn_measured_fraction_theta_full 0.998
_diffrn_measured_fraction_theta_max 0.854
_diffrn_measurement_device_type 'Rigaku Oxford Diffraction SuperNova, Dual, Cu at zero, Atlas'
_diffrn_measurement_method '\w scans'
_diffrn_radiation_type MoK\a
_diffrn_radiation_wavelength 0.71073
_diffrn_reflns_av_R_equivalents 0.0444
_diffrn_reflns_av_unetI/netI 0.0480
_diffrn_reflns_limit_h_max 11
_diffrn_reflns_limit_h_min -10
_diffrn_reflns_limit_k_max 24
_diffrn_reflns_limit_k_min -32
_diffrn_reflns_limit_l_max 31
_diffrn_reflns_limit_l_min -28
_diffrn_reflns_number 21351
_diffrn_reflns_theta_full 25.242
_diffrn_reflns_theta_max 29.944
_diffrn_reflns_theta_min 3.437
_diffrn_standards_decay_% 0
_diffrn_standards_interval_count 0
_diffrn_standards_interval_time 0
_diffrn_standards_number 0
_exptl_absorpt_coefficient_mu 0.291
_exptl_absorpt_correction_T_max 0.998
_exptl_absorpt_correction_T_min 0.997
_exptl_absorpt_correction_type gaussian
_exptl_absorpt_process_details
;
(CrysAlisPro; Rigaku OD, 2015)
;
_exptl_crystal_colour colourless
_exptl_crystal_density_diffrn 1.424
_exptl_crystal_description block
_exptl_crystal_F_000 2064
_exptl_crystal_size_max 0.312
_exptl_crystal_size_mid 0.182
_exptl_crystal_size_min 0.137
_refine_diff_density_max 0.642
_refine_diff_density_min -0.584
_refine_ls_extinction_coef 0.0020(4)
_refine_ls_extinction_expression Fc^*^=kFc[1+0.001xFc^2^\l^3^/sin(2\q)]^-1/4^
_refine_ls_extinction_method
;
SHELXL-2018/1 (Sheldrick 2018)
;
_refine_ls_goodness_of_fit_ref 1.044
_refine_ls_hydrogen_treatment constr
_refine_ls_matrix_type full
_refine_ls_number_parameters 317
_refine_ls_number_reflns 5809
_refine_ls_number_restraints 0
_refine_ls_restrained_S_all 1.044
_refine_ls_R_factor_all 0.1193
_refine_ls_R_factor_gt 0.0581
_refine_ls_shift/su_max 0.001
_refine_ls_shift/su_mean 0.000
_refine_ls_structure_factor_coef Fsqd
_refine_ls_weighting_details 'w=1/[\s^2^(Fo^2^)+(0.0699P)^2^+1.7487P] where P=(Fo^2^+2Fc^2^)/3'
_refine_ls_weighting_scheme calc
_refine_ls_wR_factor_gt 0.1491
_refine_ls_wR_factor_ref 0.1841
_reflns_number_gt 3055
_reflns_number_total 5809
_reflns_threshold_expression 'I > 2\s(I)'
_cod_data_source_file hb4283sup1.cif
_cod_data_source_block I
_cod_database_code 1550587
_shelx_space_group_comment
;
The symmetry employed for this shelxl refinement is uniquely defined
by the following loop, which should always be used as a source of
symmetry information in preference to the above space-group names.
They are only intended as comments.
;
_shelx_estimated_absorpt_t_min 0.915
_shelx_estimated_absorpt_t_max 0.961

loop_
_space_group_symop_operation_xyz
'x, y, z'
'-x+1/2, -y, z+1/2'
'x+1/2, -y+1/2, -z'
'-x, y+1/2, -z+1/2'
'-x, -y, -z'
'x-1/2, y, -z-1/2'
'-x-1/2, y-1/2, z'
'x, -y-1/2, z-1/2'

loop_
_atom_site_type_symbol
_atom_site_label
_atom_site_fract_x
_atom_site_fract_y
_atom_site_fract_z
_atom_site_U_iso_or_equiv
_atom_site_adp_type
_atom_site_calc_flag
_atom_site_occupancy
C C1 0.6165(5) 0.40241(12) 0.44274(13) 0.0673(9) Uani d 1
C C2 0.6420(3) 0.38786(11) 0.49852(12) 0.0527(7) Uani d 1
C C3 0.7055(4) 0.42696(11) 0.53236(13) 0.0599(8) Uani d 1
H H3 0.723831 0.417008 0.567977 0.072 Uiso calc 1
C C4 0.7455(4) 0.48295(11) 0.51563(13) 0.0606(8) Uani d 1
C C5 0.7184(4) 0.49645(12) 0.46241(13) 0.0630(8) Uani d 1
C C6 0.8068(5) 0.52546(13) 0.54907(16) 0.0795(10) Uani d 1
H H6 0.826003 0.517879 0.585166 0.095 Uiso calc 1
C C7 0.8392(5) 0.57845(14) 0.52916(17) 0.0845(11) Uani d 1
H H7 0.880402 0.606465 0.551749 0.101 Uiso calc 1
C C8 0.8110(5) 0.58998(14) 0.47617(17) 0.0843(11) Uani d 1
H H8 0.833890 0.625898 0.463070 0.101 Uiso calc 1
C C9 0.7497(5) 0.54977(13) 0.44212(16) 0.0811(10) Uani d 1
H H9 0.729519 0.557999 0.406213 0.097 Uiso calc 1
C C10 0.5992(4) 0.33085(11) 0.51677(11) 0.0512(7) Uani d 1
C C11 0.5060(4) 0.29166(12) 0.49111(13) 0.0590(7) Uani d 1
H H11 0.458704 0.296635 0.457296 0.071 Uiso calc 1
C C12 0.6074(4) 0.26392(11) 0.57715(12) 0.0527(7) Uani d 1
C C13 0.6996(4) 0.26833(11) 0.67224(12) 0.0543(7) Uani d 1
H H13 0.622678 0.300241 0.677451 0.065 Uiso calc 1
C C14 0.6679(4) 0.22431(12) 0.71584(13) 0.0623(8) Uani d 1
H H14A 0.773301 0.210687 0.730791 0.075 Uiso calc 1
H H14B 0.599109 0.239701 0.744513 0.075 Uiso calc 1
C C15 0.5765(4) 0.17823(11) 0.68671(12) 0.0549(7) Uani d 1
C C16 0.8778(3) 0.28972(10) 0.66887(11) 0.0484(6) Uani d 1
C C17 1.0059(4) 0.25844(13) 0.64682(13) 0.0647(8) Uani d 1
H H17 0.982862 0.222720 0.633272 0.078 Uiso calc 1
C C18 1.1688(5) 0.27924(19) 0.64442(16) 0.0850(11) Uani d 1
H H18 1.255418 0.258144 0.629208 0.102 Uiso calc 1
C C19 1.1984(5) 0.3308(2) 0.66472(18) 0.0861(11) Uani d 1
C C20 1.0797(5) 0.36238(15) 0.68832(17) 0.0872(11) Uani d 1
H H20 1.106018 0.397365 0.702961 0.105 Uiso calc 1
C C21 0.9171(4) 0.34161(11) 0.69032(14) 0.0676(9) Uani d 1
H H21 0.832787 0.362996 0.706419 0.081 Uiso calc 1
C C22 0.5073(4) 0.12765(11) 0.71181(12) 0.0539(7) Uani d 1
C C23 0.4302(4) 0.08538(12) 0.68196(14) 0.0683(8) Uani d 1
H H23 0.422286 0.088981 0.644896 0.082 Uiso calc 1
C C24 0.3655(5) 0.03834(13) 0.70667(15) 0.0751(10) Uani d 1
H H24 0.314270 0.010204 0.686412 0.090 Uiso calc 1
C C25 0.3768(5) 0.03306(11) 0.76113(15) 0.0700(9) Uani d 1
C C26 0.4514(5) 0.07388(12) 0.79203(14) 0.0706(9) Uani d 1
H H26 0.458289 0.069842 0.829072 0.085 Uiso calc 1
C C27 0.5162(4) 0.12107(12) 0.76704(13) 0.0637(8) Uani d 1
H H27 0.566947 0.149040 0.787635 0.076 Uiso calc 1
N N1 0.6574(3) 0.31478(9) 0.56682(9) 0.0545(6) Uani d 1
N N3 0.6491(3) 0.23679(9) 0.62379(10) 0.0629(7) Uani d 1
N N5 0.5655(3) 0.18683(9) 0.63576(11) 0.0607(6) Uani d 1
O O1 0.6566(3) 0.45689(8) 0.42704(9) 0.0774(7) Uani d 1
O O2 0.5641(4) 0.37238(9) 0.40796(10) 0.0963(9) Uani d 1
S S1 0.48577(10) 0.23142(3) 0.52875(3) 0.0601(3) Uani d 1
Cl Cl1 0.29654(18) -0.02666(4) 0.79278(5) 0.1103(4) Uani d 1
F F1 1.3583(3) 0.35259(13) 0.66200(13) 0.1451(12) Uani d 1

loop_
_atom_site_aniso_label
_atom_site_aniso_U_11
_atom_site_aniso_U_22
_atom_site_aniso_U_33
_atom_site_aniso_U_12
_atom_site_aniso_U_13
_atom_site_aniso_U_23
C1 0.101(2) 0.0501(15) 0.051(2) -0.0008(16) -0.0030(17) 0.0017(14)
C2 0.0635(16) 0.0520(14) 0.0427(18) 0.0052(13) 0.0025(13) 0.0007(12)
C3 0.078(2) 0.0568(15) 0.0448(18) -0.0010(15) -0.0017(15) -0.0005(13)
C4 0.0722(19) 0.0532(15) 0.057(2) 0.0002(14) 0.0046(16) 0.0007(14)
C5 0.081(2) 0.0504(15) 0.057(2) 0.0040(15) 0.0025(16) -0.0009(14)
C6 0.109(3) 0.0625(19) 0.067(2) -0.0128(18) -0.001(2) -0.0054(16)
C7 0.109(3) 0.0623(19) 0.082(3) -0.0137(19) -0.001(2) -0.0077(18)
C8 0.112(3) 0.0541(17) 0.087(3) -0.0056(18) 0.008(2) 0.0085(18)
C9 0.115(3) 0.0567(17) 0.071(3) -0.0001(19) -0.001(2) 0.0081(16)
C10 0.0621(17) 0.0509(13) 0.0404(17) 0.0058(13) -0.0005(13) -0.0007(12)
C11 0.0741(19) 0.0576(16) 0.0453(18) -0.0008(14) -0.0093(14) -0.0016(13)
C12 0.0600(16) 0.0534(15) 0.0447(17) -0.0003(13) -0.0018(13) 0.0017(12)
C13 0.0659(17) 0.0482(13) 0.0488(18) 0.0010(13) -0.0046(13) -0.0015(12)
C14 0.074(2) 0.0609(16) 0.052(2) -0.0109(15) -0.0033(15) 0.0034(14)
C15 0.0635(17) 0.0495(14) 0.052(2) -0.0002(13) -0.0052(14) 0.0013(13)
C16 0.0613(16) 0.0444(13) 0.0397(16) 0.0052(12) -0.0026(12) 0.0008(11)
C17 0.084(2) 0.0634(17) 0.0468(19) 0.0155(16) 0.0023(15) -0.0049(14)
C18 0.071(2) 0.119(3) 0.065(3) 0.031(2) 0.0178(18) 0.014(2)
C19 0.059(2) 0.111(3) 0.088(3) -0.009(2) -0.0010(19) 0.033(2)
C20 0.087(3) 0.068(2) 0.106(3) -0.022(2) -0.012(2) 0.003(2)
C21 0.071(2) 0.0489(15) 0.083(3) 0.0014(15) 0.0023(18) -0.0112(14)
C22 0.0671(18) 0.0478(14) 0.0468(18) 0.0010(13) -0.0023(13) 0.0013(12)
C23 0.095(2) 0.0564(16) 0.053(2) -0.0090(17) -0.0010(17) -0.0058(14)
C24 0.106(3) 0.0536(16) 0.066(3) -0.0150(17) 0.0013(19) -0.0111(15)
C25 0.092(2) 0.0509(15) 0.067(2) -0.0062(16) 0.0103(18) 0.0031(15)
C26 0.099(2) 0.0604(17) 0.052(2) -0.0064(17) 0.0027(17) 0.0030(15)
C27 0.081(2) 0.0543(15) 0.056(2) -0.0049(14) -0.0059(16) 0.0016(14)
N1 0.0670(14) 0.0523(12) 0.0442(15) -0.0023(11) -0.0048(11) 0.0024(10)
N3 0.0846(17) 0.0538(13) 0.0503(16) -0.0152(12) -0.0163(13) 0.0064(11)
N5 0.0790(17) 0.0497(12) 0.0534(17) -0.0092(12) -0.0080(13) 0.0029(11)
O1 0.125(2) 0.0554(11) 0.0522(14) -0.0044(12) -0.0058(13) 0.0056(10)
O2 0.172(3) 0.0663(13) 0.0507(15) -0.0200(16) -0.0255(16) 0.0004(11)
S1 0.0744(5) 0.0541(4) 0.0517(5) -0.0075(3) -0.0083(4) -0.0012(3)
Cl1 0.1708(11) 0.0635(5) 0.0965(9) -0.0316(6) 0.0262(7) 0.0075(5)
F1 0.0697(14) 0.196(3) 0.170(3) -0.0305(16) -0.0078(16) 0.066(2)

loop_
_atom_type_symbol
_atom_type_description
_atom_type_scat_dispersion_real
_atom_type_scat_dispersion_imag
_atom_type_scat_source
C C 0.0033 0.0016 'International Tables Vol C Tables 4.2.6.8 and 6.1.1.4'
H H 0.0000 0.0000 'International Tables Vol C Tables 4.2.6.8 and 6.1.1.4'
N N 0.0061 0.0033 'International Tables Vol C Tables 4.2.6.8 and 6.1.1.4'
O O 0.0106 0.0060 'International Tables Vol C Tables 4.2.6.8 and 6.1.1.4'
S S 0.1246 0.1234 'International Tables Vol C Tables 4.2.6.8 and 6.1.1.4'
Cl Cl 0.1484 0.1585 'International Tables Vol C Tables 4.2.6.8 and 6.1.1.4'
F F 0.0171 0.0103 'International Tables Vol C Tables 4.2.6.8 and 6.1.1.4'

loop_
_geom_angle_atom_site_label_1
_geom_angle_atom_site_label_2
_geom_angle_atom_site_label_3
_geom_angle
O2 C1 O1 115.4(3)
O2 C1 C2 127.1(3)
O1 C1 C2 117.5(3)
C3 C2 C1 119.2(3)
C3 C2 C10 121.7(3)
C1 C2 C10 119.1(2)
C2 C3 C4 122.6(3)
C2 C3 H3 118.7
C4 C3 H3 118.7
C5 C4 C6 117.4(3)
C5 C4 C3 117.5(3)
C6 C4 C3 125.1(3)
O1 C5 C4 120.8(3)
O1 C5 C9 116.9(3)
C4 C5 C9 122.3(3)
C7 C6 C4 120.6(3)
C7 C6 H6 119.7
C4 C6 H6 119.7
C8 C7 C6 120.1(3)
C8 C7 H7 120.0
C6 C7 H7 120.0
C9 C8 C7 121.3(3)
C9 C8 H8 119.4
C7 C8 H8 119.4
C8 C9 C5 118.3(3)
C8 C9 H9 120.8
C5 C9 H9 120.8
C11 C10 N1 114.9(2)
C11 C10 C2 127.9(3)
N1 C10 C2 117.2(2)
C10 C11 S1 111.4(2)
C10 C11 H11 124.3
S1 C11 H11 124.3
N1 C12 N3 122.2(3)
N1 C12 S1 116.6(2)
N3 C12 S1 121.2(2)
N3 C13 C16 112.3(2)
N3 C13 C14 101.0(2)
C16 C13 C14 115.1(2)
N3 C13 H13 109.3
C16 C13 H13 109.3
C14 C13 H13 109.3
C15 C14 C13 103.5(2)
C15 C14 H14A 111.1
C13 C14 H14A 111.1
C15 C14 H14B 111.1
C13 C14 H14B 111.1
H14A C14 H14B 109.0
N5 C15 C22 121.8(3)
N5 C15 C14 113.2(2)
C22 C15 C14 125.0(3)
C17 C16 C21 118.1(3)
C17 C16 C13 122.4(3)
C21 C16 C13 119.5(3)
C16 C17 C18 121.0(3)
C16 C17 H17 119.5
C18 C17 H17 119.5
C19 C18 C17 118.1(3)
C19 C18 H18 121.0
C17 C18 H18 121.0
C20 C19 C18 123.5(3)
C20 C19 F1 117.5(4)
C18 C19 F1 119.0(4)
C19 C20 C21 118.2(3)
C19 C20 H20 120.9
C21 C20 H20 120.9
C16 C21 C20 121.1(3)
C16 C21 H21 119.5
C20 C21 H21 119.5
C27 C22 C23 118.2(3)
C27 C22 C15 119.9(3)
C23 C22 C15 121.9(3)
C24 C23 C22 120.7(3)
C24 C23 H23 119.7
C22 C23 H23 119.7
C25 C24 C23 119.7(3)
C25 C24 H24 120.1
C23 C24 H24 120.1
C24 C25 C26 121.4(3)
C24 C25 Cl1 120.1(3)
C26 C25 Cl1 118.5(3)
C25 C26 C27 118.7(3)
C25 C26 H26 120.7
C27 C26 H26 120.7
C26 C27 C22 121.3(3)
C26 C27 H27 119.3
C22 C27 H27 119.3
C12 N1 C10 109.5(2)
C12 N3 N5 117.9(2)
C12 N3 C13 121.5(2)
N5 N3 C13 112.7(2)
C15 N5 N3 108.3(2)
C5 O1 C1 122.3(3)
C11 S1 C12 87.62(14)

loop_
_geom_bond_atom_site_label_1
_geom_bond_atom_site_label_2
_geom_bond_distance
C1 O2 1.196(4)
C1 O1 1.386(3)
C1 C2 1.447(4)
C2 C3 1.351(4)
C2 C10 1.466(4)
C3 C4 1.427(4)
C3 H3 0.9300
C4 C5 1.381(4)
C4 C6 1.395(4)
C5 O1 1.377(4)
C5 C9 1.384(4)
C6 C7 1.375(4)
C6 H6 0.9300
C7 C8 1.367(5)
C7 H7 0.9300
C8 C9 1.366(5)
C8 H8 0.9300
C9 H9 0.9300
C10 C11 1.348(4)
C10 N1 1.384(3)
C11 S1 1.716(3)
C11 H11 0.9300
C12 N1 1.295(3)
C12 N3 1.369(4)
C12 S1 1.726(3)
C13 N3 1.476(4)
C13 C16 1.503(4)
C13 C14 1.528(4)
C13 H13 0.9800
C14 C15 1.499(4)
C14 H14A 0.9700
C14 H14B 0.9700
C15 N5 1.289(4)
C15 C22 1.459(4)
C16 C17 1.372(4)
C16 C21 1.377(4)
C17 C18 1.383(5)
C17 H17 0.9300
C18 C19 1.344(5)
C18 H18 0.9300
C19 C20 1.338(6)
C19 F1 1.370(4)
C20 C21 1.380(5)
C20 H20 0.9300
C21 H21 0.9300
C22 C27 1.387(4)
C22 C23 1.390(4)
C23 C24 1.373(4)
C23 H23 0.9300
C24 C25 1.366(5)
C24 H24 0.9300
C25 C26 1.371(4)
C25 Cl1 1.741(3)
C26 C27 1.380(4)
C26 H26 0.9300
C27 H27 0.9300
N3 N5 1.389(3)

loop_
_geom_hbond_atom_site_label_D
_geom_hbond_atom_site_label_H
_geom_hbond_atom_site_label_A
_geom_hbond_site_symmetry_A
_geom_hbond_distance_DH
_geom_hbond_distance_HA
_geom_hbond_distance_DA
_geom_hbond_angle_DHA
_geom_hbond_publ_flag
C13 H13 F1 1_455 0.98 2.47 3.372(4) 154 yes
C20 H20 Cl1 7_765 0.93 2.98 3.829(4) 153 yes
C26 H26 O2 8_566 0.93 2.54 3.282(4) 137 yes

_cod_database_fobs_code 1550587
